data_4127432
loop_
_publ_author_name
'Chi, Yang'
'Xu, Jing'
'Xue, Huai-Guo'
'Zhang, Yueping'
'Chen, Xiaolong'
'Whangbo, Myung-Hwan'
'Guo, Sheng-Ping'
'Deng, Shuiquan'

_publ_section_title
;
 Triple-Kagom\'e-Layer Slabs of Mixed-Valence Rare-Earth Ions Exhibiting
 Quantum Spin Liquid Behaviors: Synthesis and Characterization of
 Eu<sub>9</sub>MgS<sub>2</sub>B<sub>20</sub>O<sub>41</sub>.
;
_journal_issue 24
_journal_name_full 'Journal of the American Chemical Society'
_journal_page_first 9533
_journal_page_last 9536
_journal_paper_doi 10.1021/jacs.9b04627
_journal_volume 141
_journal_year 2019
_chemical_formula_moiety '0.5(B40 Eu18 Mg2 O82 S4)'
_chemical_formula_sum 'B20 Eu9 Mg O41 S2'
_chemical_formula_weight 2328.27
_space_group_crystal_system hexagonal
_space_group_IT_number 176
_space_group_name_Hall '-P 6c'
_space_group_name_H-M_alt 'P 63/m'
_symmetry_space_group_name_Hall '-P 6c'
_symmetry_space_group_name_H-M 'P 63/m'
_audit_creation_date 2018-12-12
_audit_creation_method
;
Olex2 1.2-alpha
(compiled 2018.03.09 svn.r3491 for OlexSys, GUI svn.r5480)
;
_cell_angle_alpha 90
_cell_angle_beta 90
_cell_angle_gamma 120
_cell_formula_units_Z 2
_cell_length_a 8.2708(12)
_cell_length_b 8.2708(12)
_cell_length_c 24.919(4)
_cell_measurement_reflns_used 4805
_cell_measurement_temperature 296(2)
_cell_measurement_theta_max 27.49
_cell_measurement_theta_min 2.84
_cell_volume 1476.2(4)
_computing_molecular_graphics 'Olex2 (Dolomanov et al., 2009)'
_computing_publication_material 'Olex2 (Dolomanov et al., 2009)'
_computing_structure_refinement 'ShelXL (Sheldrick, 2015)'
_computing_structure_solution 'SHELXS-97 (Sheldrick, 1990)'
_diffrn_ambient_temperature 296.15
_diffrn_measured_fraction_theta_full 0.996
_diffrn_measured_fraction_theta_max 0.996
_diffrn_measurement_device_type 'Bruker APEX-II CCD'
_diffrn_measurement_method '\f and \w scans'
_diffrn_radiation_monochromator graphite
_diffrn_radiation_type MoK\a
_diffrn_radiation_wavelength 0.71073
_diffrn_reflns_av_R_equivalents 0.0277
_diffrn_reflns_av_unetI/netI 0.0150
_diffrn_reflns_Laue_measured_fraction_full 0.996
_diffrn_reflns_Laue_measured_fraction_max 0.996
_diffrn_reflns_limit_h_max 9
_diffrn_reflns_limit_h_min -8
_diffrn_reflns_limit_k_max 10
_diffrn_reflns_limit_k_min -10
_diffrn_reflns_limit_l_max 30
_diffrn_reflns_limit_l_min -24
_diffrn_reflns_number 7861
_diffrn_reflns_point_group_measured_fraction_full 0.996
_diffrn_reflns_point_group_measured_fraction_max 0.996
_diffrn_reflns_theta_full 25.242
_diffrn_reflns_theta_max 25.494
_diffrn_reflns_theta_min 2.959
_diffrn_standards_number 0
_exptl_absorpt_coefficient_mu 19.142
_exptl_absorpt_correction_type none
_exptl_crystal_colour brown
_exptl_crystal_density_diffrn 5.238
_exptl_crystal_density_method 'not measured'
_exptl_crystal_description block
_exptl_crystal_F_000 2078
_exptl_crystal_size_max 0.09
_exptl_crystal_size_mid 0.09
_exptl_crystal_size_min 0.09
_refine_diff_density_max 1.148
_refine_diff_density_min -0.996
_refine_diff_density_rms 0.202
_refine_ls_extinction_coef 0.00073(5)
_refine_ls_extinction_expression Fc^*^=kFc[1+0.001xFc^2^\l^3^/sin(2\q)]^-1/4^
_refine_ls_extinction_method 'SHELXL-2014/7 (Sheldrick 2014'
_refine_ls_goodness_of_fit_ref 1.014
_refine_ls_hydrogen_treatment undef
_refine_ls_matrix_type full
_refine_ls_number_parameters 115
_refine_ls_number_reflns 938
_refine_ls_number_restraints 48
_refine_ls_restrained_S_all 0.988
_refine_ls_R_factor_all 0.0248
_refine_ls_R_factor_gt 0.0244
_refine_ls_shift/su_max 0.001
_refine_ls_shift/su_mean 0.000
_refine_ls_structure_factor_coef Fsqd
_refine_ls_weighting_details 'w=1/[\s^2^(Fo^2^)+60.0201P] where P=(Fo^2^+2Fc^2^)/3'
_refine_ls_weighting_scheme calc
_refine_ls_wR_factor_gt 0.0500
_refine_ls_wR_factor_ref 0.0502
_reflns_Friedel_coverage 0.000
_reflns_number_gt 928
_reflns_number_total 938
_reflns_threshold_expression 'I > 2\s(I)'
_cod_data_source_file ja9b04627_si_002.cif
_cod_data_source_block a
_cod_original_cell_volume 1476.3(5)
_cod_database_code 4127432
_shelx_shelxl_version_number 2014/7
_shelx_space_group_comment
;
The symmetry employed for this shelxl refinement is uniquely defined
by the following loop, which should always be used as a source of
symmetry information in preference to the above space-group names.
They are only intended as comments.
;
_shelx_estimated_absorpt_t_max 0.278
_shelx_estimated_absorpt_t_min 0.278
_olex2_refinement_description
;
1. Uiso/Uaniso restraints and constraints
Uanis(O1) \\sim Ueq, Uanis(O3) \\sim Ueq, Uanis(O4) \\sim Ueq, Uanis(O6) \\sim
Ueq, Uanis(O7) \\sim Ueq, Uanis(B2) \\sim Ueq, Uanis(B3) \\sim Ueq, Uanis(B4)
\\sim Ueq: with sigma of 0.001 and sigma for terminal atoms of 0.002
;
_olex2_submission_special_instructions 'No special instructions were received'

loop_
_space_group_symop_operation_xyz
'x, y, z'
'-y, x-y, z'
'-x+y, -x, z'
'-x, -y, z+1/2'
'y, -x+y, z+1/2'
'x-y, x, z+1/2'
'-x, -y, -z'
'y, -x+y, -z'
'x-y, x, -z'
'x, y, -z-1/2'
'-y, x-y, -z-1/2'
'-x+y, -x, -z-1/2'

loop_
_atom_site_label
_atom_site_type_symbol
_atom_site_fract_x
_atom_site_fract_y
_atom_site_fract_z
_atom_site_U_iso_or_equiv
_atom_site_adp_type
_atom_site_occupancy
_atom_site_site_symmetry_order
_atom_site_calc_flag
_atom_site_refinement_flags_posn
_atom_site_refinement_flags_adp
_atom_site_refinement_flags_occupancy
Eu2 Eu 0.33519(5) 1.10810(5) -0.10384(2) 0.00300(14) Uani 1 1 d . . .
Eu1 Eu 0.22562(7) 0.91016(8) -0.2500 0.00512(16) Uani 1 2 d S T P
Mg1 Mg 0.0000 1.0000 0.0000 0.0020(12) Uani 1 6 d S T P
S1 S 0.0000 1.0000 -0.17112(13) 0.0049(6) Uani 1 3 d S T P
O8 O 0.4799(7) 0.8873(7) -0.0728(2) 0.0051(11) Uani 1 1 d . . .
O7 O 0.2961(7) 0.8155(7) -0.1484(2) 0.0018(11) Uani 1 1 d . U .
O6 O 0.4825(7) 1.1796(7) -0.1939(2) 0.0021(10) Uani 1 1 d . U .
O5 O 0.6667 1.3333 -0.0886(4) 0.0054(19) Uani 1 3 d S T P
O4 O 0.7958(7) 1.2660(7) -0.0132(2) 0.0038(11) Uani 1 1 d . U .
O3 O 0.0858(7) 0.8592(7) -0.0527(2) 0.0035(10) Uani 1 1 d . U .
O2 O 0.3968(7) 1.3709(7) -0.1538(2) 0.0033(11) Uani 1 1 d . . .
O1 O 0.6089(10) 1.0343(10) -0.2500 0.0029(15) Uani 1 2 d S TU P
B4 B 0.5942(12) 0.8614(12) -0.0377(3) 0.0023(16) Uani 1 1 d . U .
B3 B 0.3720(12) 1.5167(11) -0.1318(3) 0.0021(16) Uani 1 1 d . U .
B2 B 0.6338(11) 1.1357(12) -0.1999(3) 0.0014(16) Uani 1 1 d . U .
B1 B 0.6667 1.3333 -0.0313(6) 0.007(3) Uani 1 3 d S T P

loop_
_atom_site_aniso_label
_atom_site_aniso_U_11
_atom_site_aniso_U_22
_atom_site_aniso_U_33
_atom_site_aniso_U_23
_atom_site_aniso_U_13
_atom_site_aniso_U_12
Eu2 0.0023(2) 0.0016(2) 0.0047(2) 0.00055(14) 0.00026(14) 0.00066(16)
Eu1 0.0027(3) 0.0026(3) 0.0077(3) 0.000 0.000 -0.0004(2)
Mg1 0.0012(17) 0.0012(17) 0.004(3) 0.000 0.000 0.0006(9)
S1 0.0039(9) 0.0039(9) 0.0070(16) 0.000 0.000 0.0019(4)
O8 0.005(3) 0.003(3) 0.009(3) -0.001(2) -0.001(2) 0.003(2)
O7 0.0018(13) 0.0014(14) 0.0022(14) 0.0004(9) -0.0001(9) 0.0008(10)
O6 0.0017(13) 0.0023(13) 0.0030(13) 0.0000(9) 0.0000(9) 0.0015(10)
O5 0.003(3) 0.003(3) 0.010(5) 0.000 0.000 0.0015(14)
O4 0.0035(14) 0.0041(14) 0.0043(14) -0.0002(9) 0.0002(9) 0.0023(10)
O3 0.0037(13) 0.0033(13) 0.0042(14) -0.0001(9) 0.0003(9) 0.0022(10)
O2 0.002(2) 0.001(2) 0.006(3) 0.000(2) 0.001(2) 0.000(2)
O1 0.0034(17) 0.0026(17) 0.0030(17) 0.000 0.000 0.0016(11)
B4 0.0023(18) 0.0024(18) 0.0025(18) 0.0002(10) -0.0005(10) 0.0013(12)
B3 0.0021(19) 0.0018(19) 0.0023(19) 0.0000(10) 0.0003(10) 0.0008(12)
B2 0.0012(18) 0.0015(18) 0.0015(19) 0.0001(10) 0.0000(10) 0.0005(12)
B1 0.009(5) 0.009(5) 0.003(7) 0.000 0.000 0.005(2)

loop_
_atom_type_symbol
_atom_type_description
_atom_type_scat_dispersion_real
_atom_type_scat_dispersion_imag
_atom_type_scat_source
S S 0.1246 0.1234 'International Tables Vol C Tables 4.2.6.8 and 6.1.1.4'
Eu Eu -0.1578 3.6682 'International Tables Vol C Tables 4.2.6.8 and 6.1.1.4'
O O 0.0106 0.0060 'International Tables Vol C Tables 4.2.6.8 and 6.1.1.4'
B B 0.0013 0.0007 'International Tables Vol C Tables 4.2.6.8 and 6.1.1.4'
Mg Mg 0.0486 0.0363 'International Tables Vol C Tables 4.2.6.8 and 6.1.1.4'

loop_
_geom_angle_atom_site_label_1
_geom_angle_atom_site_label_2
_geom_angle_atom_site_label_3
_geom_angle
_geom_angle_site_symmetry_1
_geom_angle_site_symmetry_3
S1 Eu2 B3 107.78(16) . 2_775
S1 Eu2 B2 78.12(16) . 3_575
S1 Eu2 B1 160.952(19) . .
O8 Eu2 S1 127.61(11) . .
O8 Eu2 B3 29.91(19) . 2_775
O8 Eu2 B2 119.54(19) . 3_575
O8 Eu2 B1 71.28(12) . .
O7 Eu2 S1 79.09(12) . .
O7 Eu2 O8 51.57(16) . .
O7 Eu2 O3 140.23(17) . 2_675
O7 Eu2 B3 29.50(19) . 2_775
O7 Eu2 B2 97.01(19) . 3_575
O7 Eu2 B1 119.61(12) . .
O6 Eu2 S1 80.46(13) . .
O6 Eu2 O8 95.06(16) . .
O6 Eu2 O7 69.13(16) . .
O6 Eu2 O3 132.61(16) . 2_675
O6 Eu2 B3 68.4(2) . 2_775
O6 Eu2 B2 28.82(19) . 3_575
O6 Eu2 B1 102.0(3) . .
O5 Eu2 S1 146.77(18) . .
O5 Eu2 O8 76.60(13) . .
O5 Eu2 O7 110.72(15) . .
O5 Eu2 O6 74.3(2) . .
O5 Eu2 O4 57.3(2) . 3_575
O5 Eu2 O3 107.74(17) . 2_675
O5 Eu2 B3 82.76(17) . 2_775
O5 Eu2 B2 69.3(3) . 3_575
O5 Eu2 B1 27.8(3) . .
O4 Eu2 S1 144.84(13) 3_575 .
O4 Eu2 O8 71.28(17) 3_575 .
O4 Eu2 O7 122.02(17) 3_575 .
O4 Eu2 O6 131.46(16) 3_575 .
O4 Eu2 O3 72.24(17) 3_575 2_675
O4 Eu2 B3 99.3(2) 3_575 2_775
O4 Eu2 B2 121.4(2) 3_575 3_575
O4 Eu2 B1 29.5(3) 3_575 .
O3 Eu2 S1 74.33(12) 2_675 .
O3 Eu2 S1 76.77(13) . .
O3 Eu2 O8 75.87(17) . .
O3 Eu2 O8 132.06(16) 2_675 .
O3 Eu2 O7 76.78(17) . .
O3 Eu2 O6 141.89(17) . .
O3 Eu2 O5 135.8(2) . .
O3 Eu2 O4 81.26(17) . 3_575
O3 Eu2 O3 68.8(2) . 2_675
O3 Eu2 B3 90.1(2) . 2_775
O3 Eu2 B3 157.94(19) 2_675 2_775
O3 Eu2 B2 154.9(2) . 3_575
O3 Eu2 B2 105.68(19) 2_675 3_575
O3 Eu2 B1 109.5(3) . .
O3 Eu2 B1 90.90(19) 2_675 .
O2 Eu2 S1 73.42(13) . .
O2 Eu2 O8 143.69(17) . .
O2 Eu2 O7 121.39(17) . .
O2 Eu2 O6 56.04(17) . .
O2 Eu2 O5 74.62(18) . .
O2 Eu2 O4 109.65(17) . 3_575
O2 Eu2 O3 78.36(17) . 2_675
O2 Eu2 O3 140.35(18) . .
O2 Eu2 B3 123.6(2) . 2_775
O2 Eu2 B2 27.5(2) . 3_575
O2 Eu2 B1 92.1(2) . .
B3 Eu2 B2 96.1(2) 2_775 3_575
B3 Eu2 B1 90.45(17) 2_775 .
B1 Eu2 B2 94.9(3) . 3_575
Eu2 Eu1 Eu2 137.39(2) . 10
S1 Eu1 Eu2 122.74(5) 10 .
S1 Eu1 Eu2 122.74(5) . 10
S1 Eu1 Eu2 48.61(4) . .
S1 Eu1 Eu2 48.61(4) 10 10
S1 Eu1 S1 80.34(10) . 10
S1 Eu1 B2 101.73(15) . .
S1 Eu1 B2 101.73(15) 10 10
S1 Eu1 B2 135.19(15) 10 .
S1 Eu1 B2 135.19(15) . 10
O7 Eu1 Eu2 157.46(11) . 10
O7 Eu1 Eu2 157.46(11) 10 .
O7 Eu1 Eu2 40.25(10) . .
O7 Eu1 Eu2 40.25(10) 10 10
O7 Eu1 S1 153.03(11) 10 .
O7 Eu1 S1 73.93(11) . .
O7 Eu1 S1 153.03(11) . 10
O7 Eu1 S1 73.93(11) 10 10
O7 Eu1 O7 129.7(2) 10 .
O7 Eu1 O1 75.31(12) . .
O7 Eu1 O1 75.31(12) 10 .
O7 Eu1 B2 102.16(18) . 10
O7 Eu1 B2 60.03(18) 10 10
O7 Eu1 B2 102.16(18) 10 .
O7 Eu1 B2 60.03(18) . .
O6 Eu1 Eu2 102.97(11) 10 .
O6 Eu1 Eu2 102.97(11) . 10
O6 Eu1 Eu2 38.50(11) 10 10
O6 Eu1 Eu2 38.50(11) . .
O6 Eu1 S1 77.31(12) . .
O6 Eu1 S1 77.31(12) 10 10
O6 Eu1 S1 118.53(11) . 10
O6 Eu1 S1 118.53(11) 10 .
O6 Eu1 O7 122.29(16) 10 .
O6 Eu1 O7 63.62(15) 10 10
O6 Eu1 O7 122.29(16) . 10
O6 Eu1 O7 63.62(15) . .
O6 Eu1 O6 65.4(2) . 10
O6 Eu1 O1 52.65(16) . .
O6 Eu1 O1 52.66(16) 10 .
O6 Eu1 B2 27.20(18) 10 10
O6 Eu1 B2 62.26(18) . 10
O6 Eu1 B2 27.19(18) . .
O6 Eu1 B2 62.26(18) 10 .
O1 Eu1 Eu2 110.638(19) 2_665 10
O1 Eu1 Eu2 82.16(5) . 10
O1 Eu1 Eu2 110.639(19) 2_665 .
O1 Eu1 Eu2 82.16(5) . .
O1 Eu1 S1 129.00(9) . .
O1 Eu1 S1 129.00(9) . 10
O1 Eu1 S1 88.82(13) 2_665 .
O1 Eu1 S1 88.82(13) 2_665 10
O1 Eu1 O7 82.77(12) 2_665 .
O1 Eu1 O7 82.77(12) 2_665 10
O1 Eu1 O6 145.95(12) 2_665 10
O1 Eu1 O6 145.95(12) 2_665 .
O1 Eu1 O1 126.1(3) 2_665 .
O1 Eu1 B2 135.7(2) 2_665 10
O1 Eu1 B2 135.7(2) 2_665 .
O1 Eu1 B2 27.29(16) . 10
O1 Eu1 B2 27.29(16) . .
B2 Eu1 Eu2 99.46(15) . 10
B2 Eu1 Eu2 55.49(15) . .
B2 Eu1 Eu2 99.45(15) 10 .
B2 Eu1 Eu2 55.49(15) 10 10
B2 Eu1 B2 46.2(3) 10 .
Eu2 Mg1 Eu2 106.899(13) 9_665 2_675
Eu2 Mg1 Eu2 73.101(13) 8_455 7_575
Eu2 Mg1 Eu2 73.101(13) 3_465 .
Eu2 Mg1 Eu2 106.899(13) 3_465 7_575
Eu2 Mg1 Eu2 180.0 3_465 9_665
Eu2 Mg1 Eu2 180.0 7_575 .
Eu2 Mg1 Eu2 106.899(13) 3_465 8_455
Eu2 Mg1 Eu2 180.0 8_455 2_675
Eu2 Mg1 Eu2 73.101(13) 9_665 8_455
Eu2 Mg1 Eu2 73.101(13) 9_665 7_575
Eu2 Mg1 Eu2 106.899(13) 9_665 .
Eu2 Mg1 Eu2 106.899(13) 2_675 7_575
Eu2 Mg1 Eu2 73.101(13) 2_675 .
Eu2 Mg1 Eu2 73.101(13) 3_465 2_675
Eu2 Mg1 Eu2 106.899(13) 8_455 .
O3 Mg1 Eu2 94.69(14) 7_575 8_455
O3 Mg1 Eu2 85.31(14) 3_465 7_575
O3 Mg1 Eu2 41.33(14) . .
O3 Mg1 Eu2 41.33(14) 8_455 8_455
O3 Mg1 Eu2 46.17(14) 7_575 9_665
O3 Mg1 Eu2 138.67(14) 2_675 8_455
O3 Mg1 Eu2 133.83(14) 8_455 .
O3 Mg1 Eu2 41.33(14) 3_465 3_465
O3 Mg1 Eu2 46.17(14) 8_455 7_575
O3 Mg1 Eu2 133.83(14) 7_575 3_465
O3 Mg1 Eu2 138.67(14) 9_665 3_465
O3 Mg1 Eu2 94.69(14) . 2_675
O3 Mg1 Eu2 94.69(14) 3_465 .
O3 Mg1 Eu2 133.83(14) 9_665 2_675
O3 Mg1 Eu2 46.17(14) 9_665 8_455
O3 Mg1 Eu2 85.31(14) 8_455 3_465
O3 Mg1 Eu2 41.33(14) 7_575 7_575
O3 Mg1 Eu2 85.31(14) 7_575 2_675
O3 Mg1 Eu2 133.83(14) 2_675 7_575
O3 Mg1 Eu2 94.69(14) 2_675 3_465
O3 Mg1 Eu2 85.31(14) 2_675 9_665
O3 Mg1 Eu2 41.33(14) 2_675 2_675
O3 Mg1 Eu2 85.31(14) . 8_455
O3 Mg1 Eu2 133.83(14) . 9_665
O3 Mg1 Eu2 85.31(14) 9_665 .
O3 Mg1 Eu2 41.33(14) 9_665 9_665
O3 Mg1 Eu2 138.67(14) 7_575 .
O3 Mg1 Eu2 138.67(14) 3_465 9_665
O3 Mg1 Eu2 46.17(14) 2_675 .
O3 Mg1 Eu2 138.67(14) . 7_575
O3 Mg1 Eu2 133.83(14) 3_465 8_455
O3 Mg1 Eu2 94.69(14) 9_665 7_575
O3 Mg1 Eu2 46.17(14) 3_465 2_675
O3 Mg1 Eu2 138.67(14) 8_455 2_675
O3 Mg1 Eu2 46.17(14) . 3_465
O3 Mg1 Eu2 94.69(14) 8_455 9_665
O3 Mg1 O3 85.1(2) 9_665 7_575
O3 Mg1 O3 85.1(2) 3_465 2_675
O3 Mg1 O3 180.0 9_665 3_465
O3 Mg1 O3 94.9(2) 3_465 7_575
O3 Mg1 O3 180.0(2) 8_455 2_675
O3 Mg1 O3 95.0(2) . 8_455
O3 Mg1 O3 94.9(2) 9_665 2_675
O3 Mg1 O3 85.1(2) 9_665 8_455
O3 Mg1 O3 94.9(2) 7_575 2_675
O3 Mg1 O3 94.9(2) 3_465 8_455
O3 Mg1 O3 94.9(2) . 9_665
O3 Mg1 O3 85.1(2) 7_575 8_455
O3 Mg1 O3 180.0 . 7_575
O3 Mg1 O3 85.1(2) . 2_675
O3 Mg1 O3 85.1(2) . 3_465
Eu2 S1 Eu2 91.25(8) . 3_465
Eu2 S1 Eu2 91.25(8) 2_675 3_465
Eu2 S1 Eu2 91.25(8) . 2_675
Eu2 S1 Eu1 81.042(15) 2_675 2_675
Eu2 S1 Eu1 81.040(16) . .
Eu2 S1 Eu1 158.95(3) . 3_465
Eu2 S1 Eu1 158.95(3) 3_465 2_675
Eu2 S1 Eu1 108.372(15) 3_465 .
Eu2 S1 Eu1 158.95(3) 2_675 .
Eu2 S1 Eu1 81.042(16) 3_465 3_465
Eu2 S1 Eu1 108.371(15) . 2_675
Eu2 S1 Eu1 108.372(15) 2_675 3_465
Eu1 S1 Eu1 82.87(7) 3_465 .
Eu1 S1 Eu1 82.86(7) 3_465 2_675
Eu1 S1 Eu1 82.86(7) 2_675 .
B4 O8 Eu2 147.2(5) . .
B4 O8 B3 121.3(6) . 2_775
B3 O8 Eu2 83.9(4) 2_775 .
Eu2 O7 Eu1 94.26(16) . .
B3 O7 Eu2 120.9(4) 3_465 .
B3 O7 Eu2 92.6(4) 2_775 .
B3 O7 Eu1 111.1(4) 3_465 .
B3 O7 Eu1 122.3(4) 2_775 .
B3 O7 B3 113.6(7) 2_775 3_465
Eu2 O6 Eu1 100.94(18) . .
B2 O6 Eu2 97.2(4) 3_575 .
B2 O6 Eu2 114.2(4) . .
B2 O6 Eu1 99.5(4) . .
B2 O6 Eu1 117.3(4) 3_575 .
B2 O6 B2 125.8(7) . 3_575
Eu2 O5 Eu2 117.64(11) 2_775 3_575
Eu2 O5 Eu2 117.64(11) . 3_575
Eu2 O5 Eu2 117.64(11) 2_775 .
B1 O5 Eu2 98.9(2) . .
B1 O5 Eu2 98.9(2) . 2_775
B1 O5 Eu2 98.9(2) . 3_575
B4 O4 Eu2 133.8(5) 8_565 2_775
B4 O4 B1 128.7(7) 8_565 .
B1 O4 Eu2 96.3(6) . 2_775
Eu2 O3 Eu2 115.4(2) . 3_465
Mg1 O3 Eu2 98.1(2) . 3_465
Mg1 O3 Eu2 103.8(2) . .
B4 O3 Eu2 105.1(4) 2_665 3_465
B4 O3 Eu2 109.3(5) 2_665 .
B4 O3 Mg1 125.2(5) 2_665 .
Eu2 O2 Eu2 100.51(17) . 3_575
B3 O2 Eu2 72.2(4) . 3_575
B3 O2 Eu2 121.7(4) . .
B3 O2 B2 131.8(6) . 3_575
B2 O2 Eu2 104.6(4) 3_575 .
B2 O2 Eu2 87.7(4) 3_575 3_575
Eu1 O1 Eu1 113.9(3) 3_565 .
B2 O1 Eu1 91.1(4) 10 .
B2 O1 Eu1 117.7(4) 10 3_565
B2 O1 Eu1 91.1(4) . .
B2 O1 Eu1 117.7(4) . 3_565
B2 O1 B2 117.6(8) 10 .
Eu2 B4 Eu2 83.2(2) 3_565 2_775
O8 B4 Eu2 106.4(5) . 3_565
O8 B4 Eu2 78.0(4) . 2_775
O4 B4 Eu2 143.2(5) 9_655 2_775
O4 B4 Eu2 117.8(5) 9_655 3_565
O4 B4 O8 119.0(7) 9_655 .
O3 B4 Eu2 46.5(3) 3_565 3_565
O3 B4 Eu2 50.8(4) 3_565 2_775
O3 B4 O8 119.5(7) 3_565 .
O3 B4 O4 121.3(7) 3_565 9_655
Eu2 B3 Eu2 83.5(2) 3_575 .
O8 B3 Eu2 66.2(4) 3_575 3_575
O8 B3 Eu2 74.3(4) 3_575 .
O7 B3 Eu2 137.6(5) 3_575 .
O7 B3 Eu2 107.5(4) 2_675 .
O7 B3 Eu2 57.9(3) 3_575 3_575
O7 B3 Eu2 169.0(5) 2_675 3_575
O7 B3 O8 116.9(6) 2_675 3_575
O7 B3 O8 101.8(6) 3_575 3_575
O7 B3 O7 111.4(6) 3_575 2_675
O2 B3 Eu2 80.7(4) . 3_575
O2 B3 Eu2 36.8(3) . .
O2 B3 O8 106.5(6) . 3_575
O2 B3 O7 112.8(6) . 3_575
O2 B3 O7 107.4(6) . 2_675
Eu2 B2 Eu1 149.5(3) 2_775 .
O6 B2 Eu2 115.8(5) . 2_775
O6 B2 Eu2 54.0(3) 2_775 2_775
O6 B2 Eu1 153.3(5) 2_775 .
O6 B2 Eu1 53.3(3) . .
O6 B2 O6 112.1(6) . 2_775
O2 B2 Eu2 47.9(3) 2_775 2_775
O2 B2 Eu1 104.7(4) 2_775 .
O2 B2 O6 108.2(6) 2_775 .
O2 B2 O6 101.2(6) 2_775 2_775
O2 B2 O1 111.4(6) 2_775 .
O1 B2 Eu2 134.1(5) . 2_775
O1 B2 Eu1 61.6(4) . .
O1 B2 O6 109.5(6) . .
O1 B2 O6 113.9(6) . 2_775
Eu2 B1 Eu2 87.9(3) 2_775 .
Eu2 B1 Eu2 87.9(3) 2_775 3_575
Eu2 B1 Eu2 87.9(3) 3_575 .
O5 B1 Eu2 53.3(2) . 2_775
O5 B1 Eu2 53.3(2) . .
O5 B1 Eu2 53.3(2) . 3_575
O5 B1 O4 107.5(6) . 2_775
O5 B1 O4 107.5(6) . .
O5 B1 O4 107.5(6) . 3_575
O4 B1 Eu2 125.3(4) 3_575 2_775
O4 B1 Eu2 54.2(4) . 2_775
O4 B1 Eu2 123.0(4) . .
O4 B1 Eu2 123.0(4) 2_775 2_775
O4 B1 Eu2 125.3(4) 2_775 .
O4 B1 Eu2 54.2(4) 3_575 .
O4 B1 Eu2 123.0(4) 3_575 3_575
O4 B1 Eu2 54.2(4) 2_775 3_575
O4 B1 Eu2 125.3(4) . 3_575
O4 B1 O4 111.4(5) . 2_775
O4 B1 O4 111.4(5) . 3_575
O4 B1 O4 111.4(5) 3_575 2_775

loop_
_geom_bond_atom_site_label_1
_geom_bond_atom_site_label_2
_geom_bond_distance
_geom_bond_site_symmetry_2
Eu2 S1 2.969(2) .
Eu2 O8 2.748(5) .
Eu2 O7 2.533(5) .
Eu2 O6 2.479(5) .
Eu2 O5 2.4545(16) .
Eu2 O4 2.468(5) 3_575
Eu2 O3 2.423(5) .
Eu2 O3 2.597(5) 2_675
Eu2 O2 2.330(5) .
Eu2 B3 2.986(9) 2_775
Eu2 B2 3.040(8) 3_575
Eu2 B1 3.024(9) .
Eu1 Eu2 3.9095(7) 10
Eu1 S1 3.047(2) 10
Eu1 S1 3.047(2) .
Eu1 O7 2.796(5) 10
Eu1 O7 2.796(5) .
Eu1 O6 2.589(5) .
Eu1 O6 2.589(5) 10
Eu1 O1 2.801(7) .
Eu1 O1 2.522(7) 2_665
Eu1 B2 3.184(8) 10
Eu1 B2 3.184(8) .
Mg1 Eu2 3.5639(5) 8_455
Mg1 Eu2 3.5639(5) 9_665
Mg1 Eu2 3.5639(5) 2_675
Mg1 Eu2 3.5639(5) 3_465
Mg1 Eu2 3.5639(5) 7_575
Mg1 O3 2.100(5) .
Mg1 O3 2.100(5) 8_455
Mg1 O3 2.100(5) 2_675
Mg1 O3 2.100(5) 7_575
Mg1 O3 2.100(5) 9_665
Mg1 O3 2.100(5) 3_465
S1 Eu2 2.969(2) 2_675
S1 Eu2 2.969(2) 3_465
S1 Eu1 3.047(2) 2_675
S1 Eu1 3.047(2) 3_465
O8 B4 1.381(10) .
O8 B3 1.498(10) 2_775
O7 B3 1.484(9) 3_465
O7 B3 1.472(9) 2_775
O6 B2 1.477(9) 3_575
O6 B2 1.475(9) .
O5 Eu2 2.4545(16) 3_575
O5 Eu2 2.4545(16) 2_775
O5 B1 1.427(18) .
O4 Eu2 2.467(5) 2_775
O4 B4 1.377(10) 8_565
O4 B1 1.500(7) .
O3 Eu2 2.597(5) 3_465
O3 B4 1.371(10) 2_665
O2 Eu2 3.095(5) 3_575
O2 B3 1.429(9) .
O2 B2 1.451(10) 3_575
O1 Eu1 2.522(7) 3_565
O1 B2 1.460(9) .
O1 B2 1.460(9) 10
B4 Eu2 3.237(8) 2_775
B4 Eu2 3.154(8) 3_565
B4 O4 1.377(10) 9_655
B4 O3 1.371(10) 3_565
B3 Eu2 2.986(9) 3_575
B3 O8 1.498(10) 3_575
B3 O7 1.484(9) 2_675
B3 O7 1.472(9) 3_575
B2 Eu2 3.040(8) 2_775
B2 O6 1.477(9) 2_775
B2 O2 1.451(10) 2_775
B1 Eu2 3.024(9) 3_575
B1 Eu2 3.024(9) 2_775
B1 O4 1.500(7) 3_575
B1 O4 1.500(7) 2_775
